data_7115733
loop_
_publ_author_name
'Pingping Duan'
'Xia Lan'
'Ying Chen'
'Shao-Song Qian'
'Jie Jack Li'
'Liang Lu'
'Yanbo Lu'
'Bo Chen,'
'Mei Hong'
'Jing Zhao'

_publ_section_title
;
 Rhodium(III)-catalyzed C-H activation/[4+3] annulation of
 N-phenoxyacetamides and alpha,beta-unsaturated aldehydes: an efficient
 route to 1,2-oxazepines at room temperature
;
_journal_name_full Chem.Commun.
_journal_page_first 12135
_journal_paper_doi 10.1039/C4cc05485G
_journal_volume 50
_journal_year 2014
_chemical_formula_sum 'C11 H13 N O2'
_chemical_formula_weight 191.22
_chemical_name_systematic
; 
 ? 
;
_space_group_IT_number 14
_symmetry_cell_setting monoclinic
_symmetry_space_group_name_Hall '-P 2ybc'
_symmetry_space_group_name_H-M 'P 1 21/c 1'
_atom_sites_solution_hydrogens geom
_atom_sites_solution_primary direct
_atom_sites_solution_secondary difmap
_audit_creation_method SHELXL-97
_cell_angle_alpha 90.00
_cell_angle_beta 94.551(4)
_cell_angle_gamma 90.00
_cell_formula_units_Z 4
_cell_length_a 20.667(3)
_cell_length_b 5.2935(8)
_cell_length_c 9.2989(12)
_cell_measurement_temperature 273(2)
_cell_volume 1014.1(2)
_computing_structure_refinement 'SHELXL-97 (Sheldrick, 1997)'
_computing_structure_solution 'SHELXS-97 (Sheldrick, 1990)'
_diffrn_ambient_temperature 273(2)
_diffrn_measured_fraction_theta_full 0.998
_diffrn_measured_fraction_theta_max 0.998
_diffrn_radiation_monochromator graphite
_diffrn_radiation_source 'fine-focus sealed tube'
_diffrn_radiation_type MoK\a
_diffrn_radiation_wavelength 0.71073
_diffrn_reflns_av_R_equivalents 0.0518
_diffrn_reflns_av_sigmaI/netI 0.0469
_diffrn_reflns_limit_h_max 22
_diffrn_reflns_limit_h_min -24
_diffrn_reflns_limit_k_max 6
_diffrn_reflns_limit_k_min -6
_diffrn_reflns_limit_l_max 10
_diffrn_reflns_limit_l_min -11
_diffrn_reflns_number 8734
_diffrn_reflns_theta_full 25.04
_diffrn_reflns_theta_max 25.04
_diffrn_reflns_theta_min 2.97
_exptl_absorpt_coefficient_mu 0.086
_exptl_absorpt_correction_T_max 0.9897
_exptl_absorpt_correction_T_min 0.9863
_exptl_crystal_density_diffrn 1.252
_exptl_crystal_density_method 'not measured'
_exptl_crystal_F_000 408
_exptl_crystal_size_max 0.16
_exptl_crystal_size_mid 0.12
_exptl_crystal_size_min 0.12
_refine_diff_density_max 0.129
_refine_diff_density_min -0.126
_refine_diff_density_rms 0.029
_refine_ls_extinction_method none
_refine_ls_goodness_of_fit_ref 1.011
_refine_ls_hydrogen_treatment mixed
_refine_ls_matrix_type full
_refine_ls_number_parameters 128
_refine_ls_number_reflns 1792
_refine_ls_number_restraints 0
_refine_ls_restrained_S_all 1.011
_refine_ls_R_factor_all 0.1038
_refine_ls_R_factor_gt 0.0443
_refine_ls_shift/su_max 0.000
_refine_ls_shift/su_mean 0.000
_refine_ls_structure_factor_coef Fsqd
_refine_ls_weighting_details 'calc w=1/[\s^2^(Fo^2^)+(0.0391P)^2^+0.1149P] where P=(Fo^2^+2Fc^2^)/3'
_refine_ls_weighting_scheme calc
_refine_ls_wR_factor_gt 0.0825
_refine_ls_wR_factor_ref 0.0994
_reflns_number_gt 1053
_reflns_number_total 1792
_reflns_threshold_expression >2sigma(I)
_cod_data_source_file c4cc05485g2.cif
_cod_data_source_block 1
_cod_original_sg_symbol_H-M 'P 21/c'
_cod_database_code 7115733

loop_
_symmetry_equiv_pos_as_xyz
'x, y, z'
'-x, y+1/2, -z+1/2'
'-x, -y, -z'
'x, -y-1/2, z-1/2'

loop_
_atom_site_label
_atom_site_type_symbol
_atom_site_fract_x
_atom_site_fract_y
_atom_site_fract_z
_atom_site_U_iso_or_equiv
_atom_site_adp_type
_atom_site_occupancy
_atom_site_symmetry_multiplicity
_atom_site_calc_flag
_atom_site_refinement_flags
O1 O 0.25323(6) 0.3311(2) 0.66737(13) 0.0549(4) Uani 1 1 d .
N1 N 0.36107(7) 0.3346(3) 0.74282(15) 0.0529(4) Uani 1 1 d .
H1 H 0.3715 0.2618 0.8241 0.063 Uiso 1 1 calc R
O2 O 0.39142(7) 0.4128(3) 0.52000(14) 0.0692(5) Uani 1 1 d .
C8 C 0.18999(9) 0.4104(4) 0.67931(19) 0.0450(5) Uani 1 1 d .
C3 C 0.17463(9) 0.6091(3) 0.76557(19) 0.0474(5) Uani 1 1 d .
C9 C 0.30432(8) 0.4894(4) 0.73046(18) 0.0467(5) Uani 1 1 d .
H9 H 0.3112 0.6302 0.6650 0.056 Uiso 1 1 calc R
C2 C 0.22679(10) 0.7484(4) 0.8534(2) 0.0625(6) Uani 1 1 d .
H2A H 0.2119 0.7886 0.9471 0.075 Uiso 1 1 calc R
H2B H 0.2360 0.9058 0.8057 0.075 Uiso 1 1 calc R
C1 C 0.28811(9) 0.5921(4) 0.87320(19) 0.0540(5) Uani 1 1 d .
H1A H 0.3236 0.6960 0.9141 0.065 Uiso 1 1 calc R
H1B H 0.2819 0.4540 0.9393 0.065 Uiso 1 1 calc R
C7 C 0.14281(10) 0.2745(4) 0.6001(2) 0.0608(6) Uani 1 1 d .
H7 H 0.1544 0.1406 0.5427 0.073 Uiso 1 1 calc R
C10 C 0.39888(9) 0.2969(4) 0.6343(2) 0.0525(5) Uani 1 1 d .
C4 C 0.10916(11) 0.6674(4) 0.7687(2) 0.0682(6) Uani 1 1 d .
H4 H 0.0971 0.8007 0.8260 0.082 Uiso 1 1 calc R
C6 C 0.07878(10) 0.3370(5) 0.6060(3) 0.0720(7) Uani 1 1 d .
H6 H 0.0468 0.2451 0.5529 0.086 Uiso 1 1 calc R
C11 C 0.45036(10) 0.1008(4) 0.6619(2) 0.0799(7) Uani 1 1 d .
H11A H 0.4362 -0.0550 0.6169 0.120 Uiso 1 1 calc R
H11B H 0.4585 0.0753 0.7639 0.120 Uiso 1 1 calc R
H11C H 0.4895 0.1560 0.6225 0.120 Uiso 1 1 calc R
C5 C 0.06195(11) 0.5347(5) 0.6899(3) 0.0765(7) Uani 1 1 d .
H5 H 0.0185 0.5788 0.6934 0.092 Uiso 1 1 calc R

loop_
_atom_site_aniso_label
_atom_site_aniso_U_11
_atom_site_aniso_U_22
_atom_site_aniso_U_33
_atom_site_aniso_U_23
_atom_site_aniso_U_13
_atom_site_aniso_U_12
O1 0.0522(8) 0.0608(9) 0.0520(8) -0.0173(7) 0.0059(6) 0.0009(7)
N1 0.0559(10) 0.0707(11) 0.0326(9) 0.0058(8) 0.0069(8) 0.0120(9)
O2 0.0823(11) 0.0909(11) 0.0359(8) -0.0005(8) 0.0141(7) -0.0043(9)
C8 0.0501(12) 0.0456(12) 0.0403(11) 0.0046(9) 0.0094(10) -0.0001(10)
C3 0.0604(13) 0.0411(12) 0.0417(11) 0.0034(9) 0.0099(10) 0.0047(10)
C9 0.0529(12) 0.0505(12) 0.0368(11) 0.0020(9) 0.0041(9) -0.0016(11)
C2 0.0763(15) 0.0512(13) 0.0604(13) -0.0135(11) 0.0088(11) 0.0054(12)
C1 0.0647(13) 0.0566(13) 0.0409(11) -0.0075(10) 0.0046(10) -0.0013(11)
C7 0.0631(14) 0.0604(14) 0.0589(13) -0.0064(12) 0.0048(11) -0.0053(12)
C10 0.0505(12) 0.0665(14) 0.0407(12) -0.0129(11) 0.0048(10) -0.0064(11)
C4 0.0699(15) 0.0631(15) 0.0733(15) 0.0008(12) 0.0166(13) 0.0167(13)
C6 0.0569(15) 0.0782(18) 0.0801(16) 0.0046(14) 0.0001(13) -0.0109(13)
C11 0.0676(14) 0.0991(19) 0.0737(16) -0.0173(14) 0.0098(12) 0.0184(14)
C5 0.0549(15) 0.0878(19) 0.0875(18) 0.0101(15) 0.0100(13) 0.0073(14)

loop_
_atom_type_symbol
_atom_type_description
_atom_type_scat_dispersion_real
_atom_type_scat_dispersion_imag
_atom_type_scat_source
C C 0.0033 0.0016 'International Tables Vol C Tables 4.2.6.8 and 6.1.1.4'
H H 0.0000 0.0000 'International Tables Vol C Tables 4.2.6.8 and 6.1.1.4'
N N 0.0061 0.0033 'International Tables Vol C Tables 4.2.6.8 and 6.1.1.4'
O O 0.0106 0.0060 'International Tables Vol C Tables 4.2.6.8 and 6.1.1.4'

loop_
_geom_angle_atom_site_label_1
_geom_angle_atom_site_label_2
_geom_angle_atom_site_label_3
_geom_angle
C8 O1 C9 117.27(14)
C10 N1 C9 123.32(15)
C10 N1 H1 118.3
C9 N1 H1 118.3
C3 C8 C7 121.67(18)
C3 C8 O1 122.78(17)
C7 C8 O1 115.54(17)
C8 C3 C4 116.87(19)
C8 C3 C2 120.42(17)
C4 C3 C2 122.70(19)
N1 C9 O1 105.72(14)
N1 C9 C1 112.17(14)
O1 C9 C1 111.42(14)
N1 C9 H9 109.1
O1 C9 H9 109.1
C1 C9 H9 109.1
C3 C2 C1 110.97(16)
C3 C2 H2A 109.4
C1 C2 H2A 109.4
C3 C2 H2B 109.4
C1 C2 H2B 109.4
H2A C2 H2B 108.0
C9 C1 C2 109.58(15)
C9 C1 H1A 109.8
C2 C1 H1A 109.8
C9 C1 H1B 109.8
C2 C1 H1B 109.8
H1A C1 H1B 108.2
C6 C7 C8 119.9(2)
C6 C7 H7 120.1
C8 C7 H7 120.1
O2 C10 N1 122.55(19)
O2 C10 C11 122.34(18)
N1 C10 C11 115.10(18)
C5 C4 C3 122.0(2)
C5 C4 H4 119.0
C3 C4 H4 119.0
C5 C6 C7 119.9(2)
C5 C6 H6 120.1
C7 C6 H6 120.1
C10 C11 H11A 109.5
C10 C11 H11B 109.5
H11A C11 H11B 109.5
C10 C11 H11C 109.5
H11A C11 H11C 109.5
H11B C11 H11C 109.5
C4 C5 C6 119.8(2)
C4 C5 H5 120.1
C6 C5 H5 120.1

loop_
_geom_bond_atom_site_label_1
_geom_bond_atom_site_label_2
_geom_bond_distance
O1 C8 1.385(2)
O1 C9 1.436(2)
N1 C10 1.339(2)
N1 C9 1.428(2)
N1 H1 0.8600
O2 C10 1.226(2)
C8 C3 1.375(2)
C8 C7 1.377(3)
C3 C4 1.390(3)
C3 C2 1.494(3)
C9 C1 1.497(2)
C9 H9 0.9800
C2 C1 1.513(3)
C2 H2A 0.9700
C2 H2B 0.9700
C1 H1A 0.9700
C1 H1B 0.9700
C7 C6 1.369(3)
C7 H7 0.9300
C10 C11 1.494(3)
C4 C5 1.367(3)
C4 H4 0.9300
C6 C5 1.367(3)
C6 H6 0.9300
C11 H11A 0.9600
C11 H11B 0.9600
C11 H11C 0.9600
C5 H5 0.9300
